data_4121522
loop_
_publ_author_name
'Zeng, Ming-Hua'
'Yin, Zheng'
'Tan, Yan-Xi'
'Zhang, Wei-Xiong'
'He, Yan-Ping'
'Kurmoo, Mohamedally'

_publ_section_title
;
 Nanoporous Cobalt(II) MOF Exhibiting Four Magnetic Ground States and
 Changes in Gas Sorption upon Post-Synthetic Modification.
;
_journal_issue 12
_journal_name_full 'Journal of the American Chemical Society'
_journal_page_first 4680
_journal_page_last 4688
_journal_paper_doi 10.1021/ja500191r
_journal_volume 136
_journal_year 2014
_chemical_formula_moiety Co3,(C12H8NO2)2,(C3H4O3)2,(CH4O)6
_chemical_formula_sum 'C36 H24 Co3 N2 O16'
_chemical_formula_weight 917.36
_chemical_name_systematic
; 
 ? 
;
_space_group_IT_number 116
_symmetry_cell_setting tetragonal
_symmetry_space_group_name_Hall 'P -4 -2c'
_symmetry_space_group_name_H-M 'P -4 c 2'
_atom_sites_solution_hydrogens geom
_atom_sites_solution_primary direct
_atom_sites_solution_secondary difmap
_audit_creation_method SHELXL-97
_cell_angle_alpha 90.00
_cell_angle_beta 90.00
_cell_angle_gamma 90.00
_cell_formula_units_Z 4
_cell_length_a 17.5191(12)
_cell_length_b 17.5191(12)
_cell_length_c 15.163(2)
_cell_measurement_reflns_used 68
_cell_measurement_temperature 110(2)
_cell_measurement_theta_max 15
_cell_measurement_theta_min 7.5
_cell_volume 4653.8(8)
_computing_structure_refinement 'SHELXL-97 (Sheldrick, 1997)'
_computing_structure_solution 'SHELXS-97 (Sheldrick, 1990)'
_diffrn_ambient_temperature 110(2)
_diffrn_measured_fraction_theta_full 0.999
_diffrn_measured_fraction_theta_max 0.999
_diffrn_measurement_device_type 'Bruker Smart Apex II'
_diffrn_measurement_method '\w scan'
_diffrn_radiation_monochromator graphite
_diffrn_radiation_source 'fine-focus sealed tube'
_diffrn_radiation_type MoK\a
_diffrn_radiation_wavelength 0.71073
_diffrn_reflns_av_R_equivalents 0.0338
_diffrn_reflns_av_sigmaI/netI 0.0335
_diffrn_reflns_limit_h_max 21
_diffrn_reflns_limit_h_min -20
_diffrn_reflns_limit_k_max 21
_diffrn_reflns_limit_k_min -11
_diffrn_reflns_limit_l_max 18
_diffrn_reflns_limit_l_min -17
_diffrn_reflns_number 21119
_diffrn_reflns_theta_full 25.99
_diffrn_reflns_theta_max 25.99
_diffrn_reflns_theta_min 1.64
_exptl_absorpt_coefficient_mu 1.119
_exptl_absorpt_correction_T_max 0.7829
_exptl_absorpt_correction_T_min 0.6214
_exptl_absorpt_correction_type empirical
_exptl_absorpt_process_details
; 
semi-empirical absorption based on psi-scan (North, et al.1968) 
;
_exptl_crystal_colour purple
_exptl_crystal_density_diffrn 1.309
_exptl_crystal_density_method 'not measured'
_exptl_crystal_description block
_exptl_crystal_F_000 1852
_exptl_crystal_size_max 0.47
_exptl_crystal_size_mid 0.26
_exptl_crystal_size_min 0.23
_refine_diff_density_max 0.632
_refine_diff_density_min -0.453
_refine_diff_density_rms 0.079
_refine_ls_abs_structure_details 'Flack H D (1983), Acta Cryst. A39, 876-881'
_refine_ls_abs_structure_Flack -0.014(18)
_refine_ls_extinction_method none
_refine_ls_goodness_of_fit_ref 1.100
_refine_ls_hydrogen_treatment constr
_refine_ls_matrix_type full
_refine_ls_number_parameters 261
_refine_ls_number_reflns 4593
_refine_ls_number_restraints 11
_refine_ls_restrained_S_all 1.102
_refine_ls_R_factor_all 0.0460
_refine_ls_R_factor_gt 0.0368
_refine_ls_shift/su_max 0.013
_refine_ls_shift/su_mean 0.000
_refine_ls_structure_factor_coef Fsqd
_refine_ls_weighting_details 'calc w=1/[\s^2^(Fo^2^)+(0.0523P)^2^+3.2946P] where P=(Fo^2^+2Fc^2^)/3'
_refine_ls_weighting_scheme calc
_refine_ls_wR_factor_gt 0.0937
_refine_ls_wR_factor_ref 0.0999
_reflns_number_gt 4053
_reflns_number_total 4593
_reflns_threshold_expression >2sigma(I)
_cod_data_source_file ja500191r_si_002.cif
_cod_data_source_block 1.6MeOH
_cod_depositor_comments
;
The following automatic conversions were performed:

'_symmetry_cell_setting' value 'Tetragonal' changed to 'tetragonal'
according to
/usr/data/users/saulius/crontab/automatic-downloads/current/ACS/lib/dictionaries/cif_core.dic
dictionary named 'cif_core.dic' version 2.4.2 from 2011-04-26.

Automatic conversion script
Id: cif_fix_values 2281 2013-09-26 08:29:07Z andrius 
;
_cod_original_cell_volume 4654.0(8)
_cod_original_sg_symbol_H-M P-4c2
_cod_database_code 4121522

loop_
_symmetry_equiv_pos_as_xyz
'x, y, z'
'-x, -y, z'
'y, -x, -z'
'-y, x, -z'
'x, -y, z+1/2'
'-x, y, z+1/2'
'y, x, -z+1/2'
'-y, -x, -z+1/2'

loop_
_atom_site_label
_atom_site_type_symbol
_atom_site_fract_x
_atom_site_fract_y
_atom_site_fract_z
_atom_site_U_iso_or_equiv
_atom_site_adp_type
_atom_site_occupancy
_atom_site_symmetry_multiplicity
_atom_site_calc_flag
_atom_site_refinement_flags
_atom_site_disorder_assembly
_atom_site_disorder_group
Co1 Co -0.09888(3) -0.85836(2) -0.03149(3) 0.01741(12) Uani 1 1 d . . .
Co2 Co -0.14710(2) -0.85290(2) -0.2500 0.01613(15) Uani 1 2 d S . .
C14 C 0.0526(2) -0.8749(2) -0.0967(3) 0.0283(8) Uani 1 1 d . . .
C13 C 0.0068(2) -0.8537(3) -0.1783(2) 0.0361(10) Uani 1 1 d . . .
H13A H 0.0199 -0.8898 -0.2270 0.043 Uiso 1 1 calc R . .
C15 C 0.0292(2) -0.7729(3) -0.2057(3) 0.0572(15) Uani 1 1 d . . .
H15A H 0.0018 -0.7589 -0.2596 0.086 Uiso 1 1 calc R . .
H15B H 0.0843 -0.7709 -0.2166 0.086 Uiso 1 1 calc R . .
H15C H 0.0159 -0.7371 -0.1585 0.086 Uiso 1 1 calc R . .
C12 C -0.2631(2) -0.85780(19) -0.1109(2) 0.0213(7) Uani 1 1 d . . .
C1 C -0.3463(2) -0.8675(2) -0.0883(3) 0.0257(8) Uani 1 1 d . . .
C6 C -0.3684(2) -0.8755(2) -0.0007(2) 0.0289(8) Uani 1 1 d . . .
H6A H -0.3311 -0.8734 0.0447 0.035 Uiso 1 1 calc R . .
C5 C -0.4449(2) -0.8867(2) 0.0206(3) 0.0314(9) Uani 1 1 d . . .
H5A H -0.4595 -0.8937 0.0804 0.038 Uiso 1 1 calc R . .
C4 C -0.5003(2) -0.8876(2) -0.0457(2) 0.0263(8) Uani 1 1 d . . .
C3 C -0.4779(2) -0.8788(2) -0.1329(3) 0.0305(8) Uani 1 1 d . . .
H3A H -0.5152 -0.8791 -0.1784 0.037 Uiso 1 1 calc R . .
C2 C -0.4013(2) -0.8694(2) -0.1541(3) 0.0284(8) Uani 1 1 d . . .
H2A H -0.3865 -0.8644 -0.2140 0.034 Uiso 1 1 calc R . .
C7 C -0.5829(2) -0.8957(2) -0.0233(2) 0.0251(7) Uani 1 1 d . . .
C11 C -0.6332(2) -0.9335(2) -0.0789(2) 0.0281(8) Uani 1 1 d . . .
H11A H -0.6149 -0.9567 -0.1314 0.034 Uiso 1 1 calc R . .
C10 C -0.7099(2) -0.9373(2) -0.0582(2) 0.0265(8) Uani 1 1 d . . .
H10A H -0.7432 -0.9632 -0.0975 0.032 Uiso 1 1 calc R . .
C9 C -0.6909(2) -0.8704(2) 0.0695(3) 0.0336(9) Uani 1 1 d . . .
H9A H -0.7108 -0.8481 0.1217 0.040 Uiso 1 1 calc R . .
C8 C -0.6137(2) -0.8646(2) 0.0538(3) 0.0329(9) Uani 1 1 d . . .
H8A H -0.5815 -0.8396 0.0951 0.039 Uiso 1 1 calc R . .
N1 N -0.73943(16) -0.90602(17) 0.01492(18) 0.0221(6) Uani 1 1 d . . .
O5 O 0.12363(15) -0.88629(18) -0.10333(17) 0.0351(7) Uani 1 1 d . . .
O4 O 0.01969(13) -0.87793(13) -0.02305(17) 0.0249(5) Uani 1 1 d . . .
O3 O -0.07206(13) -0.86028(14) -0.15867(15) 0.0220(5) Uani 1 1 d . . .
O2 O -0.24765(14) -0.85390(15) -0.19208(17) 0.0287(6) Uani 1 1 d . . .
O1 O -0.21599(14) -0.85508(14) -0.04930(17) 0.0274(6) Uani 1 1 d . . .
O6 O -0.2432(6) -0.7616(7) 0.1441(7) 0.164(2) Uiso 0.80 1 d PD . .
C16A C -0.2707(14) -0.7135(14) 0.0908(14) 0.166(5) Uiso 0.55 1 d PD A 1
C16B C -0.245(3) -0.6826(13) 0.150(4) 0.166(5) Uiso 0.25 1 d PD A 2
O7 O -0.3233(9) -0.6767(9) -0.2500 0.164(2) Uiso 0.60 2 d SPD . .
C17A C -0.3979(19) -0.673(5) -0.227(6) 0.166(5) Uiso 0.15 1 d PD B 1
C17B C -0.292(5) -0.640(5) -0.181(4) 0.166(5) Uiso 0.15 1 d PD B 2
O8 O -0.3718(14) -0.8074(14) 0.2371(16) 0.164(2) Uiso 0.35 1 d PD . .
C18 C -0.317(2) -0.768(2) 0.199(2) 0.166(5) Uiso 0.35 1 d PD A .
O9A O -0.4760(13) -0.7534(14) 0.1932(17) 0.164(2) Uiso 0.40 1 d PD C 1
C19A C -0.4712(19) -0.6917(18) 0.142(2) 0.166(5) Uiso 0.40 1 d PD C 1
O9B O -0.4657(18) -0.7077(19) 0.238(2) 0.164(2) Uiso 0.25 1 d PD D 2
C19B C -0.506(4) -0.750(3) 0.182(4) 0.166(5) Uiso 0.25 1 d PD D 2
O10 O -0.4969(14) -0.6695(13) -0.0533(16) 0.164(2) Uiso 0.35 1 d PD C .
C20 C -0.499(2) -0.677(2) 0.0343(19) 0.166(5) Uiso 0.35 1 d PD . .
O11 O -0.5000 -0.5000 0.0000 0.164(2) Uiso 0.20 4 d SPD . .
C21 C -0.491(14) -0.551(10) -0.066(11) 0.166(5) Uiso 0.05 1 d PD . .
O12 O -0.485(3) -0.530(2) -0.187(2) 0.164(2) Uiso 0.20 1 d PD . .
C22 C -0.435(3) -0.486(3) -0.233(4) 0.166(5) Uiso 0.20 1 d PD . .
O13 O -0.3255(17) -0.6606(16) -0.0102(19) 0.164(2) Uiso 0.30 1 d PD . .
C23 C -0.400(2) -0.669(2) -0.036(3) 0.166(5) Uiso 0.30 1 d PD C .

loop_
_atom_site_aniso_label
_atom_site_aniso_U_11
_atom_site_aniso_U_22
_atom_site_aniso_U_33
_atom_site_aniso_U_23
_atom_site_aniso_U_13
_atom_site_aniso_U_12
Co1 0.0204(2) 0.0167(2) 0.0151(2) -0.0006(2) 0.0000(2) 0.00014(18)
Co2 0.01681(19) 0.01681(19) 0.0148(3) -0.00167(18) -0.00167(18) 0.0007(2)
C14 0.023(2) 0.035(2) 0.0262(19) -0.0095(17) -0.0018(15) 0.0060(16)
C13 0.0172(18) 0.073(3) 0.0186(19) -0.0103(19) -0.0024(15) 0.0112(19)
C15 0.027(2) 0.105(4) 0.040(2) 0.042(3) -0.0036(19) -0.007(2)
C12 0.0225(18) 0.0173(16) 0.0242(19) 0.0012(13) 0.0032(15) 0.0013(13)
C1 0.0218(19) 0.0237(18) 0.032(2) -0.0007(15) 0.0023(15) 0.0029(14)
C6 0.0183(19) 0.040(2) 0.0286(18) -0.0020(16) -0.0009(15) -0.0046(16)
C5 0.0241(18) 0.048(2) 0.0223(19) -0.0010(18) 0.0027(16) -0.0039(17)
C4 0.0196(16) 0.0299(18) 0.029(2) -0.0036(16) 0.0011(15) -0.0009(14)
C3 0.0186(18) 0.045(2) 0.0285(19) -0.0029(18) 0.0007(14) -0.0018(16)
C2 0.0243(19) 0.035(2) 0.0256(19) 0.0020(16) 0.0040(15) -0.0001(16)
C7 0.0186(17) 0.0311(19) 0.0257(17) 0.0030(17) 0.0013(15) -0.0005(14)
C11 0.0234(19) 0.032(2) 0.0291(19) -0.0067(16) 0.0038(16) 0.0000(15)
C10 0.0233(18) 0.0282(19) 0.0278(18) -0.0058(15) -0.0020(14) -0.0006(15)
C9 0.029(2) 0.048(2) 0.0243(19) -0.0091(18) 0.0007(16) 0.0013(18)
C8 0.0215(19) 0.051(2) 0.0256(19) -0.0056(17) -0.0012(15) -0.0104(17)
N1 0.0201(14) 0.0256(14) 0.0206(16) 0.0019(12) 0.0000(12) -0.0017(12)
O5 0.0219(14) 0.060(2) 0.0236(12) -0.0065(14) -0.0054(11) 0.0119(12)
O4 0.0245(13) 0.0282(12) 0.0220(13) -0.0008(12) -0.0048(11) 0.0046(10)
O3 0.0178(12) 0.0328(13) 0.0155(11) -0.0033(10) -0.0016(10) 0.0041(10)
O2 0.0213(13) 0.0407(15) 0.0242(13) -0.0030(11) 0.0037(11) 0.0004(11)
O1 0.0182(12) 0.0338(14) 0.0301(16) 0.0026(11) 0.0005(11) -0.0010(10)

loop_
_atom_type_symbol
_atom_type_description
_atom_type_scat_dispersion_real
_atom_type_scat_dispersion_imag
_atom_type_scat_source
C C 0.0033 0.0016 'International Tables Vol C Tables 4.2.6.8 and 6.1.1.4'
H H 0.0000 0.0000 'International Tables Vol C Tables 4.2.6.8 and 6.1.1.4'
N N 0.0061 0.0033 'International Tables Vol C Tables 4.2.6.8 and 6.1.1.4'
O O 0.0106 0.0060 'International Tables Vol C Tables 4.2.6.8 and 6.1.1.4'
Co Co 0.3494 0.9721 'International Tables Vol C Tables 4.2.6.8 and 6.1.1.4'

loop_
_geom_angle_atom_site_label_1
_geom_angle_atom_site_label_2
_geom_angle_atom_site_label_3
_geom_angle
_geom_angle_site_symmetry_1
_geom_angle_site_symmetry_3
O3 Co1 O1 96.22(10) . .
O3 Co1 O5 168.39(11) . 4_445
O1 Co1 O5 90.49(12) . 4_445
O3 Co1 N1 97.08(11) . 4_455
O1 Co1 N1 91.63(11) . 4_455
O5 Co1 N1 92.17(11) 4_445 4_455
O3 Co1 O4 79.81(10) . .
O1 Co1 O4 171.29(10) . .
O5 Co1 O4 92.21(11) 4_445 .
N1 Co1 O4 96.53(10) 4_455 .
O3 Co1 O4 111.79(10) . 4_445
O1 Co1 O4 84.19(9) . 4_445
O5 Co1 O4 59.38(10) 4_445 4_445
N1 Co1 O4 151.10(11) 4_455 4_445
O4 Co1 O4 90.07(12) . 4_445
O3 Co2 O3 115.52(15) . 8_444
O3 Co2 O2 112.16(10) . 8_444
O3 Co2 O2 106.93(10) 8_444 8_444
O3 Co2 O2 106.93(10) . .
O3 Co2 O2 112.16(10) 8_444 .
O2 Co2 O2 102.41(16) 8_444 .
O4 C14 O5 121.0(3) . .
O4 C14 C13 119.4(3) . .
O5 C14 C13 119.6(3) . .
O3 C13 C14 108.9(3) . .
O3 C13 C15 112.5(3) . .
C14 C13 C15 108.2(3) . .
O3 C13 H13A 109.0 . .
C14 C13 H13A 109.0 . .
C15 C13 H13A 109.0 . .
C13 C15 H15A 109.5 . .
C13 C15 H15B 109.5 . .
H15A C15 H15B 109.5 . .
C13 C15 H15C 109.5 . .
H15A C15 H15C 109.5 . .
H15B C15 H15C 109.5 . .
O1 C12 O2 125.9(3) . .
O1 C12 C1 118.3(3) . .
O2 C12 C1 115.9(3) . .
C2 C1 C6 119.4(3) . .
C2 C1 C12 120.7(4) . .
C6 C1 C12 119.9(3) . .
C1 C6 C5 120.3(4) . .
C1 C6 H6A 119.9 . .
C5 C6 H6A 119.9 . .
C6 C5 C4 120.1(4) . .
C6 C5 H5A 119.9 . .
C4 C5 H5A 119.9 . .
C3 C4 C5 119.3(3) . .
C3 C4 C7 120.1(3) . .
C5 C4 C7 120.6(3) . .
C4 C3 C2 120.4(4) . .
C4 C3 H3A 119.8 . .
C2 C3 H3A 119.8 . .
C1 C2 C3 120.5(4) . .
C1 C2 H2A 119.7 . .
C3 C2 H2A 119.7 . .
C11 C7 C8 116.7(3) . .
C11 C7 C4 121.5(3) . .
C8 C7 C4 121.9(3) . .
C10 C11 C7 120.1(3) . .
C10 C11 H11A 119.9 . .
C7 C11 H11A 119.9 . .
N1 C10 C11 123.0(3) . .
N1 C10 H10A 118.5 . .
C11 C10 H10A 118.5 . .
N1 C9 C8 123.4(3) . .
N1 C9 H9A 118.3 . .
C8 C9 H9A 118.3 . .
C9 C8 C7 119.6(3) . .
C9 C8 H8A 120.2 . .
C7 C8 H8A 120.2 . .
C9 N1 C10 117.1(3) . .
C9 N1 Co1 122.4(2) . 3_545
C10 N1 Co1 119.9(2) . 3_545
C14 O5 Co1 95.2(2) . 3_645
C14 O4 Co1 113.0(2) . .
C14 O4 Co1 84.4(2) . 3_645
Co1 O4 Co1 162.60(13) . 3_645
C13 O3 Co2 120.8(2) . .
C13 O3 Co1 115.6(2) . .
Co2 O3 Co1 122.63(12) . .
C12 O2 Co2 128.9(2) . .
C12 O1 Co1 138.8(2) . .
C16A O6 C16B 51(2) . .
C16A O6 C18 94.6(19) . .
C16B O6 C18 92(3) . .
C17B O7 C17B 174(9) . 8_444
C17B O7 C17A 76(5) . 8_444
C17B O7 C17A 100(6) 8_444 8_444
C17B O7 C17A 100(6) . .
C17B O7 C17A 76(5) 8_444 .
C17A O7 C17A 88(7) 8_444 .
O7 C17A C17A 46(4) . 8_444
O8 C18 O6 153(3) . .
O9A C19A C20 131(3) . .
C20 O10 C23 83(3) . .
O10 C20 C19A 162(3) . .
O10 C20 C23 56.5(19) . .
C19A C20 C23 106(3) . .
C21 O11 C21 123(10) 3_545 2_445
C21 O11 C21 123(10) 3_545 .
C21 O11 C21 85(10) 2_445 .
C21 O11 C21 85(10) 3_545 4_455
C21 O11 C21 123(10) 2_445 4_455
C21 O11 C21 123(10) . 4_455
O11 C21 C21 48(10) . 2_445
O11 C21 O12 127(10) . .
C21 C21 O12 79(5) 2_445 .
O12 O12 C22 77(5) 2_445 .
O12 O12 C22 103(4) 2_445 8_444
C22 O12 C22 92(5) . 8_444
O12 O12 C22 57(3) 2_445 2_445
C22 O12 C22 104(6) . 2_445
C22 O12 C22 53(5) 8_444 2_445
O12 O12 C21 99(5) 2_445 .
C22 O12 C21 131(9) . .
C22 O12 C21 136(8) 8_444 .
C22 O12 C21 114(8) 2_445 .
C22 C22 O12 98(4) 7_554 .
C22 C22 O12 69(5) 7_554 8_444
O12 C22 O12 88(5) . 8_444
C22 C22 O12 58(4) 7_554 2_445
O12 C22 O12 47(4) . 2_445
O12 C22 O12 94(5) 8_444 2_445
C22 C22 C22 85(3) 7_554 8_444
O12 C22 C22 45(2) . 8_444
O12 C22 C22 42(3) 8_444 8_444
O12 C22 C22 68(3) 2_445 8_444
O13 C23 O10 170(4) . .
O13 C23 C20 132(4) . .
O10 C23 C20 40.6(12) . .

loop_
_geom_bond_atom_site_label_1
_geom_bond_atom_site_label_2
_geom_bond_distance
_geom_bond_site_symmetry_2
Co1 O3 1.985(2) .
Co1 O1 2.070(2) .
Co1 O5 2.085(3) 4_445
Co1 N1 2.100(3) 4_455
Co1 O4 2.109(2) .
Co1 O4 2.327(2) 4_445
Co2 O3 1.914(2) .
Co2 O3 1.914(2) 8_444
Co2 O2 1.968(3) 8_444
Co2 O2 1.968(3) .
C14 O4 1.259(4) .
C14 O5 1.264(5) .
C14 C13 1.520(5) .
C13 O3 1.418(5) .
C13 C15 1.526(7) .
C13 H13A 1.0000 .
C15 H15A 0.9800 .
C15 H15B 0.9800 .
C15 H15C 0.9800 .
C12 O1 1.248(5) .
C12 O2 1.262(5) .
C12 C1 1.506(5) .
C1 C2 1.387(6) .
C1 C6 1.390(6) .
C6 C5 1.394(5) .
C6 H6A 0.9500 .
C5 C4 1.398(5) .
C5 H5A 0.9500 .
C4 C3 1.388(5) .
C4 C7 1.494(5) .
C3 C2 1.389(5) .
C3 H3A 0.9500 .
C2 H2A 0.9500 .
C7 C11 1.389(5) .
C7 C8 1.397(5) .
C11 C10 1.380(5) .
C11 H11A 0.9500 .
C10 N1 1.340(4) .
C10 H10A 0.9500 .
C9 N1 1.339(5) .
C9 C8 1.378(6) .
C9 H9A 0.9500 .
C8 H8A 0.9500 .
N1 Co1 2.100(3) 3_545
O5 Co1 2.085(3) 3_645
O4 Co1 2.327(2) 3_645
O6 C16A 1.264(15) .
O6 C16B 1.388(19) .
O6 C18 1.54(3) .
O7 C17B 1.34(2) .
O7 C17B 1.34(2) 8_444
O7 C17A 1.35(2) 8_444
O7 C17A 1.35(2) .
C17A C17A 1.88(12) 8_444
O8 C18 1.312(18) .
O9A C19A 1.330(19) .
C19A C20 1.73(4) .
O9B C19B 1.32(2) .
O10 C20 1.336(18) .
O10 C23 1.71(4) .
C20 C23 2.04(5) .
O11 C21 1.36(2) 3_545
O11 C21 1.36(2) 2_445
O11 C21 1.36(2) .
O11 C21 1.36(2) 4_455
C21 C21 1.8(4) 2_445
C21 O12 1.88(19) .
O12 O12 1.19(7) 2_445
O12 C22 1.36(2) .
O12 C22 1.44(6) 8_444
O12 C22 1.58(7) 2_445
C22 C22 1.35(11) 7_554
C22 O12 1.44(6) 8_444
C22 O12 1.58(7) 2_445
C22 C22 2.02(12) 8_444
O13 C23 1.380(19) .
